data_7228179
loop_
_publ_author_name
'Cai, Songliang'
'He, Zi-Hao'
'Wu, Wan-Hua'
'Liu, Fang-Xiu'
'Huang, Xiao-Ling'
'Zheng, Shengrun'
'Fan, Jun'
'Zhang, Wei-Guang'

_publ_section_title
;
 A series of alkaline earth metal coordination polymers constructed from
 two newly designed imidazole-based dicarboxylate ligands containing
 pyridinylmethyl group
;
_journal_name_full CrystEngComm
_journal_paper_doi 10.1039/C7CE00568G
_journal_year 2017
_chemical_formula_moiety 'C22 H18 Ca2 N6 O10, H2 O'
_chemical_formula_sum 'C22 H20 Ca2 N6 O11'
_chemical_formula_weight 624.60
_space_group_crystal_system monoclinic
_space_group_IT_number 7
_space_group_name_Hall 'P -2yc'
_space_group_name_H-M_alt 'P 1 c 1'
_symmetry_space_group_name_Hall 'P -2yc'
_symmetry_space_group_name_H-M 'P 1 c 1'
_atom_sites_solution_hydrogens mixed
_audit_creation_method SHELXL-2014/7
_audit_update_record
;
2017-03-23 deposited with the CCDC.
2017-05-03 downloaded from the CCDC.
;
_cell_angle_alpha 90
_cell_angle_beta 100.088(7)
_cell_angle_gamma 90
_cell_formula_units_Z 2
_cell_length_a 8.860(5)
_cell_length_b 11.293(6)
_cell_length_c 12.717(6)
_cell_measurement_reflns_used 2168
_cell_measurement_temperature 298(2)
_cell_measurement_theta_max 27.05
_cell_measurement_theta_min 2.43
_cell_volume 1252.7(11)
_computing_cell_refinement 'Bruker SAINT'
_computing_data_collection 'Bruker APEX2'
_computing_data_reduction 'Bruker SAINT'
_computing_molecular_graphics 'Bruker SHELXTL'
_computing_publication_material 'Bruker SHELXTL'
_computing_structure_refinement 'SHELXL-2014/7 (Sheldrick, 2014)'
_computing_structure_solution 'SHELXS-97 (Sheldrick, 2008)'
_diffrn_ambient_temperature 298(2)
_diffrn_measured_fraction_theta_full 0.988
_diffrn_measured_fraction_theta_max 0.988
_diffrn_measurement_device_type 'Bruker APEX-II CCD'
_diffrn_measurement_method '\f and \w scans'
_diffrn_radiation_type MoK\a
_diffrn_radiation_wavelength 0.71073
_diffrn_reflns_av_R_equivalents 0.0206
_diffrn_reflns_av_unetI/netI 0.0418
_diffrn_reflns_Laue_measured_fraction_full 0.988
_diffrn_reflns_Laue_measured_fraction_max 0.988
_diffrn_reflns_limit_h_max 10
_diffrn_reflns_limit_h_min -10
_diffrn_reflns_limit_k_max 13
_diffrn_reflns_limit_k_min -6
_diffrn_reflns_limit_l_max 14
_diffrn_reflns_limit_l_min -15
_diffrn_reflns_number 4636
_diffrn_reflns_point_group_measured_fraction_full 0.772
_diffrn_reflns_point_group_measured_fraction_max 0.772
_diffrn_reflns_theta_full 25.242
_diffrn_reflns_theta_max 25.246
_diffrn_reflns_theta_min 1.803
_diffrn_source 'fine-focus sealed tube'
_exptl_absorpt_coefficient_mu 0.530
_exptl_absorpt_correction_T_max 0.9247
_exptl_absorpt_correction_T_min 0.8321
_exptl_absorpt_correction_type multi-scan
_exptl_absorpt_process_details 'SADABS(sheldrick, 1996)'
_exptl_crystal_colour Colorless
_exptl_crystal_density_diffrn 1.656
_exptl_crystal_density_method 'not measured'
_exptl_crystal_description Block
_exptl_crystal_F_000 644
_exptl_crystal_size_max 0.360
_exptl_crystal_size_mid 0.180
_exptl_crystal_size_min 0.150
_refine_diff_density_max 0.258
_refine_diff_density_min -0.410
_refine_diff_density_rms 0.055
_refine_ls_abs_structure_details
;
 Flack x determined using 1094 quotients [(I+)-(I-)]/[(I+)+(I-)]
 (Parsons, Flack and Wagner, Acta Cryst. B69 (2013) 249-259).
;
_refine_ls_abs_structure_Flack 0.03(2)
_refine_ls_extinction_method none
_refine_ls_goodness_of_fit_ref 1.088
_refine_ls_hydrogen_treatment constr
_refine_ls_matrix_type full
_refine_ls_number_parameters 370
_refine_ls_number_reflns 3510
_refine_ls_number_restraints 2
_refine_ls_restrained_S_all 1.088
_refine_ls_R_factor_all 0.0392
_refine_ls_R_factor_gt 0.0363
_refine_ls_shift/su_max 0.000
_refine_ls_shift/su_mean 0.000
_refine_ls_structure_factor_coef Fsqd
_refine_ls_weighting_details 'w=1/[\s^2^(Fo^2^)+(0.0479P)^2^+0.0800P] where P=(Fo^2^+2Fc^2^)/3'
_refine_ls_weighting_scheme calc
_refine_ls_wR_factor_gt 0.0874
_refine_ls_wR_factor_ref 0.0903
_reflns_Friedel_coverage 0.559
_reflns_Friedel_fraction_full 0.555
_reflns_Friedel_fraction_max 0.555
_reflns_number_gt 3274
_reflns_number_total 3510
_reflns_threshold_expression 'I > 2\s(I)'
_cod_data_source_file c7ce00568g2.cif
_cod_data_source_block 4
_cod_original_cell_volume 1252.8(11)
_cod_database_code 7228179
_shelx_shelxl_version_number 2014/7
_shelx_space_group_comment
;
The symmetry employed for this shelxl refinement is uniquely defined
by the following loop, which should always be used as a source of
symmetry information in preference to the above space-group names.
They are only intended as comments.
;
_shelx_estimated_absorpt_t_min 0.832
_shelx_estimated_absorpt_t_max 0.925

loop_
_space_group_symop_operation_xyz
'x, y, z'
'x, -y, z+1/2'

loop_
_atom_site_label
_atom_site_type_symbol
_atom_site_fract_x
_atom_site_fract_y
_atom_site_fract_z
_atom_site_U_iso_or_equiv
_atom_site_adp_type
_atom_site_occupancy
_atom_site_site_symmetry_order
_atom_site_calc_flag
_atom_site_refinement_flags_posn
_atom_site_refinement_flags_adp
C1 C 0.1436(6) 0.1705(4) 1.0373(4) 0.0324(12) Uani 1 1 d . .
C2 C 0.1044(5) 0.1417(4) 1.1446(4) 0.0276(10) Uani 1 1 d . .
C3 C 0.0118(5) 0.0645(4) 1.1871(4) 0.0256(10) Uani 1 1 d . .
C4 C -0.0879(5) -0.0353(4) 1.1417(4) 0.0273(10) Uani 1 1 d . .
C5 C 0.1283(6) 0.1712(4) 1.3178(4) 0.0294(11) Uani 1 1 d . .
C6 C 0.1791(6) 0.2261(5) 1.4255(4) 0.0366(12) Uani 1 1 d . .
H6A H 0.2360 0.2977 1.4165 0.044 Uiso 1 1 calc R U
H6B H 0.0888 0.2491 1.4540 0.044 Uiso 1 1 calc R U
C7 C 0.2756(6) 0.1497(5) 1.5051(4) 0.0343(12) Uani 1 1 d . .
C8 C 0.3875(7) 0.0755(6) 1.4803(5) 0.0497(16) Uani 1 1 d . .
H8 H 0.4051 0.0696 1.4105 0.060 Uiso 1 1 calc R U
C9 C 0.2579(7) 0.1525(5) 1.6113(4) 0.0447(14) Uani 1 1 d . .
H9 H 0.1834 0.2007 1.6323 0.054 Uiso 1 1 calc R U
C10 C 0.4729(8) 0.0102(6) 1.5609(6) 0.0588(18) Uani 1 1 d . .
H10 H 0.5471 -0.0403 1.5427 0.071 Uiso 1 1 calc R U
C11 C 0.3504(8) 0.0842(6) 1.6856(5) 0.0537(17) Uani 1 1 d . .
H11 H 0.3365 0.0879 1.7563 0.064 Uiso 1 1 calc R U
C12 C 0.6097(5) 0.2735(4) 0.8815(4) 0.0281(11) Uani 1 1 d . .
C13 C 0.5752(5) 0.3291(4) 0.7713(4) 0.0246(10) Uani 1 1 d . .
C14 C 0.4933(5) 0.4235(4) 0.7252(4) 0.0228(10) Uani 1 1 d . .
C15 C 0.4017(5) 0.5192(4) 0.7658(4) 0.0250(10) Uani 1 1 d . .
C16 C 0.5987(5) 0.3428(4) 0.6026(4) 0.0240(10) Uani 1 1 d . .
C17 C 0.6628(6) 0.3217(4) 0.5035(4) 0.0293(11) Uani 1 1 d . .
H17A H 0.5878 0.3452 0.4421 0.035 Uiso 1 1 calc R U
H17B H 0.6823 0.2377 0.4971 0.035 Uiso 1 1 calc R U
C18 C 0.8084(6) 0.3887(4) 0.5031(4) 0.0304(11) Uani 1 1 d . .
C19 C 0.9140(7) 0.4038(7) 0.5943(5) 0.0598(19) Uani 1 1 d . .
H19 H 0.8951 0.3731 0.6585 0.072 Uiso 1 1 calc R U
C20 C 0.8455(7) 0.4348(6) 0.4115(5) 0.0518(17) Uani 1 1 d . .
H20 H 0.7772 0.4277 0.3474 0.062 Uiso 1 1 calc R U
C21 C 1.0462(8) 0.4630(7) 0.5916(5) 0.0617(19) Uani 1 1 d . .
H21 H 1.1141 0.4730 0.6555 0.074 Uiso 1 1 calc R U
C22 C 0.9828(7) 0.4914(6) 0.4138(5) 0.0538(17) Uani 1 1 d . .
H22 H 1.0058 0.5198 0.3498 0.065 Uiso 1 1 calc R U
Ca1 Ca 0.85193(10) 0.03180(8) 0.88145(7) 0.0272(2) Uani 1 1 d . .
Ca2 Ca 0.35408(10) 0.40897(8) 1.00772(7) 0.0270(2) Uani 1 1 d . .
N1 N 0.0279(5) 0.0842(3) 1.2957(3) 0.0287(9) Uani 1 1 d . .
N2 N 0.1767(5) 0.2073(3) 1.2290(3) 0.0290(9) Uani 1 1 d . .
H2 H 0.2424 0.2625 1.2257 0.035 Uiso 1 1 calc R U
N3 N 0.4571(6) 0.0141(5) 1.6616(5) 0.0551(14) Uani 1 1 d . .
N4 N 0.6391(4) 0.2794(3) 0.6919(3) 0.0277(9) Uani 1 1 d . .
H4 H 0.6961 0.2173 0.6982 0.033 Uiso 1 1 calc R U
N5 N 0.5087(4) 0.4303(3) 0.6184(3) 0.0261(9) Uani 1 1 d . .
N6 N 1.0853(5) 0.5081(4) 0.5027(4) 0.0422(11) Uani 1 1 d . .
O1 O 0.2636(4) 0.2269(3) 1.0400(3) 0.0434(10) Uani 1 1 d . .
O2 O 0.0563(5) 0.1414(4) 0.9546(3) 0.0501(10) Uani 1 1 d . .
O3 O -0.1138(4) -0.0536(3) 1.0441(3) 0.0353(9) Uani 1 1 d . .
O4 O -0.1410(4) -0.0967(3) 1.2082(3) 0.0362(9) Uani 1 1 d . .
O5 O 0.6847(5) 0.1807(3) 0.8879(3) 0.0466(10) Uani 1 1 d . .
O6 O 0.5616(4) 0.3219(3) 0.9571(3) 0.0382(9) Uani 1 1 d . .
O7 O 0.3767(4) 0.5193(3) 0.8584(3) 0.0397(10) Uani 1 1 d . .
O8 O 0.3557(4) 0.5981(3) 0.6979(3) 0.0358(9) Uani 1 1 d . .
O1W O 0.1895(7) 0.3084(5) 0.8312(4) 0.0830(16) Uani 1 1 d . .
H1WA H 0.0925 0.3136 0.8151 0.100 Uiso 1 1 d R U
H1WB H 0.2105 0.2436 0.8646 0.100 Uiso 1 1 d R U
O2W O 0.6657(5) -0.1062(4) 0.8049(3) 0.0514(11) Uani 1 1 d . .
H2WA H 0.5942 -0.0922 0.7525 0.062 Uiso 1 1 d R U
H2WB H 0.6634 -0.1796 0.8190 0.062 Uiso 1 1 d R U
O3W O 0.7503(8) 0.7173(5) 0.6596(4) 0.0975(19) Uani 1 1 d . .
H3WA H 0.6611 0.7089 0.6801 0.117 Uiso 1 1 d R U
H3WB H 0.7824 0.7796 0.6931 0.117 Uiso 1 1 d R U

loop_
_atom_site_aniso_label
_atom_site_aniso_U_11
_atom_site_aniso_U_22
_atom_site_aniso_U_33
_atom_site_aniso_U_23
_atom_site_aniso_U_13
_atom_site_aniso_U_12
C1 0.043(3) 0.027(3) 0.030(3) -0.003(2) 0.015(2) -0.007(2)
C2 0.028(2) 0.030(3) 0.023(2) 0.001(2) 0.000(2) -0.004(2)
C3 0.027(2) 0.029(2) 0.020(2) -0.0003(19) 0.0013(19) -0.001(2)
C4 0.026(2) 0.028(2) 0.027(3) 0.003(2) 0.003(2) -0.002(2)
C5 0.034(3) 0.027(2) 0.026(3) 0.000(2) 0.003(2) -0.004(2)
C6 0.045(3) 0.031(3) 0.032(3) -0.001(2) 0.003(2) -0.007(2)
C7 0.037(3) 0.033(3) 0.031(3) -0.007(2) 0.001(2) -0.014(2)
C8 0.047(4) 0.064(4) 0.038(4) -0.008(3) 0.005(3) -0.001(3)
C9 0.049(3) 0.048(3) 0.035(3) 0.000(3) 0.003(3) -0.002(3)
C10 0.044(4) 0.059(4) 0.068(5) -0.007(4) -0.006(3) 0.006(3)
C11 0.062(4) 0.059(4) 0.037(4) 0.007(3) 0.000(3) -0.008(4)
C12 0.028(3) 0.031(3) 0.027(3) 0.005(2) 0.011(2) 0.004(2)
C13 0.024(2) 0.028(2) 0.023(2) 0.0018(19) 0.0083(19) 0.002(2)
C14 0.023(2) 0.025(2) 0.020(2) 0.0019(19) 0.0047(19) 0.0004(19)
C15 0.027(3) 0.023(2) 0.024(3) 0.001(2) 0.004(2) 0.003(2)
C16 0.024(2) 0.028(2) 0.020(2) 0.0002(19) 0.0028(19) 0.0008(19)
C17 0.032(3) 0.036(3) 0.021(2) 0.003(2) 0.006(2) 0.006(2)
C18 0.033(3) 0.033(3) 0.027(3) -0.002(2) 0.008(2) 0.006(2)
C19 0.056(4) 0.099(5) 0.028(3) -0.002(3) 0.017(3) -0.029(4)
C20 0.042(3) 0.074(4) 0.038(4) 0.016(3) 0.004(3) -0.005(3)
C21 0.056(4) 0.098(6) 0.030(3) -0.003(3) 0.005(3) -0.029(4)
C22 0.046(4) 0.074(4) 0.042(4) 0.022(3) 0.009(3) -0.006(3)
Ca1 0.0336(5) 0.0291(5) 0.0188(5) 0.0018(4) 0.0043(4) 0.0064(4)
Ca2 0.0321(5) 0.0265(5) 0.0242(5) 0.0001(4) 0.0104(4) -0.0009(4)
N1 0.034(2) 0.030(2) 0.022(2) 0.0013(17) 0.0044(17) -0.0055(18)
N2 0.033(2) 0.027(2) 0.027(2) -0.0020(17) 0.0055(18) -0.0085(18)
N3 0.050(3) 0.052(3) 0.055(4) 0.007(3) -0.014(3) -0.003(3)
N4 0.033(2) 0.024(2) 0.028(2) 0.0011(17) 0.0089(18) 0.0048(17)
N5 0.027(2) 0.030(2) 0.021(2) 0.0008(16) 0.0020(17) 0.0033(18)
N6 0.039(2) 0.050(3) 0.040(3) 0.002(2) 0.015(2) -0.005(2)
O1 0.050(2) 0.042(2) 0.043(2) -0.0081(17) 0.0211(19) -0.0202(19)
O2 0.063(3) 0.063(3) 0.023(2) 0.0018(19) 0.0038(18) -0.027(2)
O3 0.051(2) 0.0371(19) 0.0160(18) 0.0006(14) 0.0017(16) -0.0117(17)
O4 0.050(2) 0.036(2) 0.0235(18) -0.0040(15) 0.0084(16) -0.0199(17)
O5 0.061(3) 0.044(2) 0.037(2) 0.0104(17) 0.015(2) 0.029(2)
O6 0.045(2) 0.046(2) 0.0265(19) 0.0070(16) 0.0133(16) 0.0149(18)
O7 0.059(3) 0.045(2) 0.019(2) 0.0072(16) 0.0160(17) 0.0204(19)
O8 0.050(2) 0.033(2) 0.0254(19) 0.0042(15) 0.0093(16) 0.0182(17)
O1W 0.110(4) 0.071(3) 0.074(4) 0.014(3) 0.032(3) 0.002(3)
O2W 0.051(2) 0.049(2) 0.046(3) 0.0045(19) -0.013(2) -0.007(2)
O3W 0.117(5) 0.101(4) 0.067(4) -0.026(3) -0.005(3) -0.013(4)

loop_
_atom_type_symbol
_atom_type_description
_atom_type_scat_dispersion_real
_atom_type_scat_dispersion_imag
_atom_type_scat_source
C C 0.0033 0.0016 'International Tables Vol C Tables 4.2.6.8 and 6.1.1.4'
H H 0.0000 0.0000 'International Tables Vol C Tables 4.2.6.8 and 6.1.1.4'
N N 0.0061 0.0033 'International Tables Vol C Tables 4.2.6.8 and 6.1.1.4'
O O 0.0106 0.0060 'International Tables Vol C Tables 4.2.6.8 and 6.1.1.4'
Ca Ca 0.2262 0.3064 'International Tables Vol C Tables 4.2.6.8 and 6.1.1.4'

loop_
_geom_angle_atom_site_label_1
_geom_angle_atom_site_label_2
_geom_angle_atom_site_label_3
_geom_angle
_geom_angle_site_symmetry_1
_geom_angle_site_symmetry_3
O1 C1 O2 124.7(5) . .
O1 C1 C2 114.9(5) . .
O2 C1 C2 120.4(4) . .
N2 C2 C3 105.3(4) . .
N2 C2 C1 116.5(4) . .
C3 C2 C1 138.2(5) . .
C2 C3 N1 109.2(4) . .
C2 C3 C4 133.2(4) . .
N1 C3 C4 117.4(4) . .
O3 C4 O4 124.1(4) . .
O3 C4 C3 120.6(4) . .
O4 C4 C3 115.3(4) . .
O3 C4 Ca1 158.1(3) . 2_455
O4 C4 Ca1 38.0(2) . 2_455
C3 C4 Ca1 78.8(3) . 2_455
N1 C5 N2 110.4(4) . .
N1 C5 C6 125.8(4) . .
N2 C5 C6 123.7(4) . .
C7 C6 C5 115.4(4) . .
C7 C6 H6A 108.4 . .
C5 C6 H6A 108.4 . .
C7 C6 H6B 108.4 . .
C5 C6 H6B 108.4 . .
H6A C6 H6B 107.5 . .
C8 C7 C9 116.5(5) . .
C8 C7 C6 123.4(5) . .
C9 C7 C6 120.1(5) . .
C7 C8 C10 118.7(6) . .
C7 C8 H8 120.6 . .
C10 C8 H8 120.6 . .
C11 C9 C7 120.1(6) . .
C11 C9 H9 120.0 . .
C7 C9 H9 120.0 . .
N3 C10 C8 124.7(7) . .
N3 C10 H10 117.6 . .
C8 C10 H10 117.6 . .
N3 C11 C9 123.2(6) . .
N3 C11 H11 118.4 . .
C9 C11 H11 118.4 . .
O5 C12 O6 125.1(5) . .
O5 C12 C13 115.6(4) . .
O6 C12 C13 119.4(4) . .
N4 C13 C14 105.2(4) . .
N4 C13 C12 118.1(4) . .
C14 C13 C12 136.6(4) . .
C13 C14 N5 109.1(4) . .
C13 C14 C15 134.2(4) . .
N5 C14 C15 116.7(4) . .
O7 C15 O8 124.2(4) . .
O7 C15 C14 121.9(4) . .
O8 C15 C14 113.9(4) . .
N5 C16 N4 110.7(4) . .
N5 C16 C17 125.8(4) . .
N4 C16 C17 123.2(4) . .
C16 C17 C18 112.3(4) . .
C16 C17 H17A 109.2 . .
C18 C17 H17A 109.2 . .
C16 C17 H17B 109.2 . .
C18 C17 H17B 109.2 . .
H17A C17 H17B 107.9 . .
C19 C18 C20 116.3(5) . .
C19 C18 C17 121.5(5) . .
C20 C18 C17 122.1(5) . .
C21 C19 C18 120.5(6) . .
C21 C19 H19 119.8 . .
C18 C19 H19 119.8 . .
C18 C20 C22 120.3(6) . .
C18 C20 H20 119.8 . .
C22 C20 H20 119.8 . .
N6 C21 C19 124.2(6) . .
N6 C21 H21 117.9 . .
C19 C21 H21 117.9 . .
N6 C22 C20 123.6(6) . .
N6 C22 H22 118.2 . .
C20 C22 H22 118.2 . .
O5 Ca1 O3 105.63(14) . 1_655
O5 Ca1 O2 93.49(17) . 1_655
O3 Ca1 O2 83.52(14) 1_655 1_655
O5 Ca1 O4 85.80(13) . 2_654
O3 Ca1 O4 168.35(14) 1_655 2_654
O2 Ca1 O4 93.70(14) 1_655 2_654
O5 Ca1 O2W 95.24(17) . .
O3 Ca1 O2W 93.92(14) 1_655 .
O2 Ca1 O2W 171.26(17) 1_655 .
O4 Ca1 O2W 87.13(15) 2_654 .
O5 Ca1 N1 153.48(14) . 2_654
O3 Ca1 N1 100.79(14) 1_655 2_654
O2 Ca1 N1 87.09(16) 1_655 2_654
O4 Ca1 N1 67.71(13) 2_654 2_654
O2W Ca1 N1 85.18(15) . 2_654
O5 Ca1 C4 104.31(13) . 2_654
O3 Ca1 C4 149.92(13) 1_655 2_654
O2 Ca1 C4 97.52(14) 1_655 2_654
O4 Ca1 C4 19.22(12) 2_654 2_654
O2W Ca1 C4 80.50(14) . 2_654
N1 Ca1 C4 49.50(12) 2_654 2_654
O1 Ca2 O6 89.35(14) . .
O1 Ca2 O7 136.19(14) . .
O6 Ca2 O7 79.02(13) . .
O1 Ca2 O8 74.30(13) . 2_565
O6 Ca2 O8 113.92(13) . 2_565
O7 Ca2 O8 148.70(13) . 2_565
O1 Ca2 N5 135.95(13) . 2_565
O6 Ca2 N5 94.67(14) . 2_565
O7 Ca2 N5 87.38(14) . 2_565
O8 Ca2 N5 64.02(12) 2_565 2_565
O1 Ca2 N6 88.79(15) . 2_465
O6 Ca2 N6 161.69(15) . 2_465
O7 Ca2 N6 89.81(14) . 2_465
O8 Ca2 N6 83.03(15) 2_565 2_465
N5 Ca2 N6 99.31(14) 2_565 2_465
O1 Ca2 O1W 67.26(15) . .
O6 Ca2 O1W 85.91(17) . .
O7 Ca2 O1W 69.86(15) . .
O8 Ca2 O1W 136.43(15) 2_565 .
N5 Ca2 O1W 156.74(14) 2_565 .
N6 Ca2 O1W 76.58(17) 2_465 .
O1 Ca2 H1WB 50.9 . .
O6 Ca2 H1WB 79.8 . .
O7 Ca2 H1WB 85.4 . .
O8 Ca2 H1WB 124.0 2_565 .
N5 Ca2 H1WB 171.6 2_565 .
N6 Ca2 H1WB 84.9 2_465 .
O1W Ca2 H1WB 17.9 . .
C5 N1 C3 106.3(4) . .
C5 N1 Ca1 139.8(3) . 2_455
C3 N1 Ca1 113.5(3) . 2_455
C5 N2 C2 108.8(4) . .
C5 N2 H2 125.6 . .
C2 N2 H2 125.6 . .
C11 N3 C10 116.9(6) . .
C16 N4 C13 109.0(4) . .
C16 N4 H4 125.5 . .
C13 N4 H4 125.5 . .
C16 N5 C14 106.0(4) . .
C16 N5 Ca2 137.5(3) . 2_564
C14 N5 Ca2 116.3(3) . 2_564
C22 N6 C21 115.0(5) . .
C22 N6 Ca2 124.6(4) . 2_664
C21 N6 Ca2 119.8(4) . 2_664
C1 O1 Ca2 142.4(4) . .
C1 O2 Ca1 146.6(3) . 1_455
C4 O3 Ca1 145.0(3) . 1_455
C4 O4 Ca1 122.8(3) . 2_455
C12 O5 Ca1 168.6(4) . .
C12 O6 Ca2 144.2(4) . .
C15 O7 Ca2 147.0(3) . .
C15 O8 Ca2 127.4(3) . 2_564
Ca2 O1W H1WA 123.1 . .
Ca2 O1W H1WB 84.7 . .
H1WA O1W H1WB 107.7 . .
Ca1 O2W H2WA 125.0 . .
Ca1 O2W H2WB 126.9 . .
H2WA O2W H2WB 107.7 . .
H3WA O3W H3WB 100.4 . .

loop_
_geom_bond_atom_site_label_1
_geom_bond_atom_site_label_2
_geom_bond_distance
_geom_bond_site_symmetry_2
C1 O1 1.234(6) .
C1 O2 1.236(6) .
C1 C2 1.502(7) .
C2 N2 1.368(6) .
C2 C3 1.372(7) .
C3 N1 1.380(6) .
C3 C4 1.486(7) .
C4 O3 1.240(6) .
C4 O4 1.247(6) .
C4 Ca1 3.186(5) 2_455
C5 N1 1.322(6) .
C5 N2 1.340(6) .
C5 C6 1.498(7) .
C6 C7 1.482(8) .
C6 H6A 0.9700 .
C6 H6B 0.9700 .
C7 C8 1.376(8) .
C7 C9 1.388(8) .
C8 C10 1.376(9) .
C8 H8 0.9300 .
C9 C11 1.374(8) .
C9 H9 0.9300 .
C10 N3 1.314(9) .
C10 H10 0.9300 .
C11 N3 1.309(9) .
C11 H11 0.9300 .
C12 O5 1.236(6) .
C12 O6 1.245(6) .
C12 C13 1.517(7) .
C13 N4 1.362(6) .
C13 C14 1.363(6) .
C14 N5 1.391(6) .
C14 C15 1.496(6) .
C15 O7 1.236(6) .
C15 O8 1.258(6) .
C16 N5 1.307(6) .
C16 N4 1.337(6) .
C16 C17 1.489(6) .
C17 C18 1.496(7) .
C17 H17A 0.9700 .
C17 H17B 0.9700 .
C18 C19 1.367(8) .
C18 C20 1.368(8) .
C19 C21 1.354(9) .
C19 H19 0.9300 .
C20 C22 1.370(9) .
C20 H20 0.9300 .
C21 N6 1.339(8) .
C21 H21 0.9300 .
C22 N6 1.334(7) .
C22 H22 0.9300 .
Ca1 O5 2.252(4) .
Ca1 O3 2.254(3) 1_655
Ca1 O2 2.255(4) 1_655
Ca1 O4 2.333(4) 2_654
Ca1 O2W 2.352(4) .
Ca1 N1 2.436(4) 2_654
Ca1 C4 3.186(5) 2_654
Ca2 O1 2.270(4) .
Ca2 O6 2.276(4) .
Ca2 O7 2.309(4) .
Ca2 O8 2.418(4) 2_565
Ca2 N5 2.546(4) 2_565
Ca2 N6 2.549(5) 2_465
Ca2 O1W 2.703(6) .
Ca2 H1WB 2.7580 .
N1 Ca1 2.436(4) 2_455
N2 H2 0.8600 .
N4 H4 0.8600 .
N5 Ca2 2.546(4) 2_564
N6 Ca2 2.549(5) 2_664
O2 Ca1 2.255(4) 1_455
O3 Ca1 2.254(3) 1_455
O4 Ca1 2.333(4) 2_455
O8 Ca2 2.418(4) 2_564
O1W H1WA 0.8500 .
O1W H1WB 0.8500 .
O2W H2WA 0.8500 .
O2W H2WB 0.8501 .
O3W H3WA 0.8797 .
O3W H3WB 0.8462 .

loop_
_geom_torsion_atom_site_label_1
_geom_torsion_atom_site_label_2
_geom_torsion_atom_site_label_3
_geom_torsion_atom_site_label_4
_geom_torsion
_geom_torsion_site_symmetry_1
_geom_torsion_site_symmetry_4
O1 C1 C2 N2 18.1(7) . .
O2 C1 C2 N2 -159.6(5) . .
O1 C1 C2 C3 -161.9(6) . .
O2 C1 C2 C3 20.4(9) . .
N2 C2 C3 N1 0.3(5) . .
C1 C2 C3 N1 -179.6(6) . .
N2 C2 C3 C4 -175.0(5) . .
C1 C2 C3 C4 5.1(10) . .
C2 C3 C4 O3 -9.0(9) . .
N1 C3 C4 O3 176.0(4) . .
C2 C3 C4 O4 171.0(5) . .
N1 C3 C4 O4 -4.0(7) . .
C2 C3 C4 Ca1 -178.1(6) . 2_455
N1 C3 C4 Ca1 6.9(4) . 2_455
N1 C5 C6 C7 69.9(7) . .
N2 C5 C6 C7 -112.1(5) . .
C5 C6 C7 C8 39.3(7) . .
C5 C6 C7 C9 -142.1(5) . .
C9 C7 C8 C10 0.0(8) . .
C6 C7 C8 C10 178.6(5) . .
C8 C7 C9 C11 0.5(8) . .
C6 C7 C9 C11 -178.2(5) . .
C7 C8 C10 N3 -0.8(10) . .
C7 C9 C11 N3 -0.3(9) . .
O5 C12 C13 N4 -5.5(7) . .
O6 C12 C13 N4 175.0(4) . .
O5 C12 C13 C14 175.8(5) . .
O6 C12 C13 C14 -3.7(9) . .
N4 C13 C14 N5 -0.1(5) . .
C12 C13 C14 N5 178.7(5) . .
N4 C13 C14 C15 -176.8(5) . .
C12 C13 C14 C15 2.1(10) . .
C13 C14 C15 O7 -6.1(8) . .
N5 C14 C15 O7 177.5(4) . .
C13 C14 C15 O8 173.2(5) . .
N5 C14 C15 O8 -3.3(6) . .
N5 C16 C17 C18 85.9(6) . .
N4 C16 C17 C18 -87.3(6) . .
C16 C17 C18 C19 37.2(7) . .
C16 C17 C18 C20 -145.1(5) . .
C20 C18 C19 C21 0.9(10) . .
C17 C18 C19 C21 178.8(6) . .
C19 C18 C20 C22 0.6(9) . .
C17 C18 C20 C22 -177.3(6) . .
C18 C19 C21 N6 -1.5(12) . .
C18 C20 C22 N6 -1.8(11) . .
N2 C5 N1 C3 -0.2(5) . .
C6 C5 N1 C3 178.0(5) . .
N2 C5 N1 Ca1 -172.0(4) . 2_455
C6 C5 N1 Ca1 6.3(8) . 2_455
C2 C3 N1 C5 -0.1(5) . .
C4 C3 N1 C5 176.0(4) . .
C2 C3 N1 Ca1 174.1(3) . 2_455
C4 C3 N1 Ca1 -9.7(5) . 2_455
N1 C5 N2 C2 0.4(6) . .
C6 C5 N2 C2 -177.9(5) . .
C3 C2 N2 C5 -0.4(6) . .
C1 C2 N2 C5 179.5(4) . .
C9 C11 N3 C10 -0.5(10) . .
C8 C10 N3 C11 1.1(10) . .
N5 C16 N4 C13 -1.4(5) . .
C17 C16 N4 C13 172.7(4) . .
C14 C13 N4 C16 0.9(5) . .
C12 C13 N4 C16 -178.2(4) . .
N4 C16 N5 C14 1.2(5) . .
C17 C16 N5 C14 -172.7(4) . .
N4 C16 N5 Ca2 -174.7(3) . 2_564
C17 C16 N5 Ca2 11.4(7) . 2_564
C13 C14 N5 C16 -0.7(5) . .
C15 C14 N5 C16 176.6(4) . .
C13 C14 N5 Ca2 176.2(3) . 2_564
C15 C14 N5 Ca2 -6.4(5) . 2_564
C20 C22 N6 C21 1.3(10) . .
C20 C22 N6 Ca2 172.5(5) . 2_664
C19 C21 N6 C22 0.3(11) . .
C19 C21 N6 Ca2 -171.3(6) . 2_664
O2 C1 O1 Ca2 69.5(8) . .
C2 C1 O1 Ca2 -108.2(6) . .
O1 C1 O2 Ca1 169.4(5) . 1_455
C2 C1 O2 Ca1 -13.1(10) . 1_455
O4 C4 O3 Ca1 146.2(4) . 1_455
C3 C4 O3 Ca1 -33.9(9) . 1_455
Ca1 C4 O3 Ca1 116.2(8) 2_455 1_455
O3 C4 O4 Ca1 -162.4(4) . 2_455
C3 C4 O4 Ca1 17.7(6) . 2_455
O6 C12 O5 Ca1 -132.7(17) . .
C13 C12 O5 Ca1 48(2) . .
O5 C12 O6 Ca2 -134.2(5) . .
C13 C12 O6 Ca2 45.3(8) . .
O8 C15 O7 Ca2 155.8(5) . .
C14 C15 O7 Ca2 -25.1(9) . .
O7 C15 O8 Ca2 -167.4(4) . 2_564
C14 C15 O8 Ca2 13.3(6) . 2_564
